data_4326144
loop_
_publ_author_name
'Hongsui Sun'
'Jamie S. Ritch'
'Paul G. Hayes'

_publ_section_title
;
 Toward Stereoselective Lactide Polymerization Catalysts: Cationic Zinc
 Complexes Supported by a Chiral Phosphinimine Scaffold
;
_journal_name_full 'Inorganic Chemistry'
_journal_page_first 8063
_journal_page_last 8072
_journal_paper_doi 10.1021/ic201139b
_journal_volume 50
_journal_year 2011
_chemical_formula_sum 'C55 H53 B N O P'
_chemical_formula_weight 785.76
_chemical_name_systematic
; 
 ? 
;
_space_group_IT_number 14
_symmetry_cell_setting monoclinic
_symmetry_space_group_name_Hall '-P 2yn'
_symmetry_space_group_name_H-M 'P 1 21/n 1'
_atom_sites_solution_hydrogens geom
_atom_sites_solution_primary direct
_atom_sites_solution_secondary difmap
_audit_creation_method SHELXL-97
_cell_angle_alpha 90.00
_cell_angle_beta 97.384(3)
_cell_angle_gamma 90.00
_cell_formula_units_Z 4
_cell_length_a 9.865(2)
_cell_length_b 22.917(5)
_cell_length_c 23.616(5)
_cell_measurement_reflns_used 9983
_cell_measurement_temperature 173(2)
_cell_measurement_theta_max 27.07
_cell_measurement_theta_min 2.26
_cell_volume 5294.7(19)
_computing_cell_refinement 'Bruker SMART'
_computing_data_collection 'Bruker SMART'
_computing_data_reduction 'Bruker SAINT'
_computing_molecular_graphics 'Bruker SHELXTL'
_computing_publication_material 'Bruker SHELXTL'
_computing_structure_refinement 'SHELXL-97 (Sheldrick, 1997)'
_computing_structure_solution 'SHELXS-97 (Sheldrick, 1990)'
_diffrn_ambient_temperature 173(2)
_diffrn_measured_fraction_theta_full 1.000
_diffrn_measured_fraction_theta_max 0.997
_diffrn_measurement_device_type 'CCD area detector'
_diffrn_measurement_method 'phi and omega scans'
_diffrn_radiation_monochromator graphite
_diffrn_radiation_source 'fine-focus sealed tube'
_diffrn_radiation_type MoK\a
_diffrn_radiation_wavelength 0.71073
_diffrn_reflns_av_R_equivalents 0.1013
_diffrn_reflns_av_sigmaI/netI 0.1025
_diffrn_reflns_limit_h_max 12
_diffrn_reflns_limit_h_min -12
_diffrn_reflns_limit_k_max 29
_diffrn_reflns_limit_k_min -29
_diffrn_reflns_limit_l_max 30
_diffrn_reflns_limit_l_min -30
_diffrn_reflns_number 75297
_diffrn_reflns_theta_full 25.00
_diffrn_reflns_theta_max 27.51
_diffrn_reflns_theta_min 1.74
_exptl_absorpt_coefficient_mu 0.086
_exptl_absorpt_correction_T_max 0.7456
_exptl_absorpt_correction_T_min 0.6263
_exptl_absorpt_correction_type multi-scan
_exptl_absorpt_process_details 'Blessing, R. H. (1995) Acta Cryst. A51, 33-38'
_exptl_crystal_colour colourless
_exptl_crystal_density_diffrn 0.986
_exptl_crystal_description plate
_exptl_crystal_F_000 1672
_exptl_crystal_size_max 0.392
_exptl_crystal_size_mid 0.172
_exptl_crystal_size_min 0.096
_refine_diff_density_max 0.353
_refine_diff_density_min -0.250
_refine_diff_density_rms 0.057
_refine_ls_extinction_method none
_refine_ls_goodness_of_fit_ref 0.969
_refine_ls_hydrogen_treatment mixed
_refine_ls_matrix_type full
_refine_ls_number_parameters 542
_refine_ls_number_reflns 12141
_refine_ls_number_restraints 0
_refine_ls_restrained_S_all 0.969
_refine_ls_R_factor_all 0.1198
_refine_ls_R_factor_gt 0.0702
_refine_ls_shift/su_max 0.004
_refine_ls_shift/su_mean 0.000
_refine_ls_structure_factor_coef Fsqd
_refine_ls_weighting_details 'calc w=1/[\s^2^(Fo^2^)+(0.1070P)^2^+0.0000P] where P=(Fo^2^+2Fc^2^)/3'
_refine_ls_weighting_scheme calc
_refine_ls_wR_factor_gt 0.1956
_refine_ls_wR_factor_ref 0.2095
_reflns_number_gt 6359
_reflns_number_total 12141
_reflns_threshold_expression >2sigma(I)
_cod_data_source_file ic201139b_si_002_5.cif
_cod_data_source_block compound11
_cod_database_code 4326144

loop_
_symmetry_equiv_pos_as_xyz
'x, y, z'
'-x+1/2, y+1/2, -z+1/2'
'-x, -y, -z'
'x-1/2, -y-1/2, z-1/2'

loop_
_atom_site_label
_atom_site_type_symbol
_atom_site_fract_x
_atom_site_fract_y
_atom_site_fract_z
_atom_site_U_iso_or_equiv
_atom_site_adp_type
_atom_site_occupancy
_atom_site_symmetry_multiplicity
_atom_site_calc_flag
_atom_site_refinement_flags
P1 P 0.12033(7) 1.01600(3) 0.22862(3) 0.02682(18) Uani 1 1 d .
O1 O 0.07239(19) 0.89936(8) 0.17035(8) 0.0301(4) Uani 1 1 d .
N1 N 0.1714(2) 0.97200(11) 0.28116(10) 0.0328(6) Uani 1 1 d .
H1N H 0.085(5) 0.9439(19) 0.2795(18) 0.095(14) Uiso 1 1 d .
C1 C -0.0612(3) 1.01050(13) 0.21801(13) 0.0341(7) Uani 1 1 d .
H1A H -0.0878 0.9693 0.2170 0.051 Uiso 1 1 calc R
H1B H -0.0968 1.0291 0.1818 0.051 Uiso 1 1 calc R
H1C H -0.0988 1.0300 0.2494 0.051 Uiso 1 1 calc R
C2 C 0.1820(3) 0.99404(12) 0.16409(11) 0.0260(6) Uani 1 1 d .
C3 C 0.2610(3) 1.02787(12) 0.13204(11) 0.0284(6) Uani 1 1 d .
H3 H 0.2861 1.0664 0.1441 0.034 Uiso 1 1 calc R
C4 C 0.3043(3) 1.00517(14) 0.08162(12) 0.0348(7) Uani 1 1 d .
H4 H 0.3564 1.0291 0.0597 0.042 Uiso 1 1 calc R
C5 C 0.2721(3) 0.94882(13) 0.06367(12) 0.0309(6) Uani 1 1 d .
H5 H 0.3033 0.9339 0.0301 0.037 Uiso 1 1 calc R
C6 C 0.1937(3) 0.91440(12) 0.09536(11) 0.0279(6) Uani 1 1 d .
C7 C 0.1511(3) 0.93805(12) 0.14361(11) 0.0275(6) Uani 1 1 d .
C8 C 0.1371(3) 0.85571(12) 0.09081(12) 0.0314(6) Uani 1 1 d .
C9 C 0.1406(3) 0.80958(14) 0.05186(13) 0.0408(8) Uani 1 1 d .
H9 H 0.1905 0.8123 0.0201 0.049 Uiso 1 1 calc R
C10 C 0.0668(4) 0.75951(14) 0.06230(14) 0.0491(9) Uani 1 1 d .
H10 H 0.0665 0.7275 0.0368 0.059 Uiso 1 1 calc R
C11 C -0.0055(4) 0.75492(14) 0.10826(14) 0.0461(8) Uani 1 1 d .
H11 H -0.0534 0.7198 0.1136 0.055 Uiso 1 1 calc R
C12 C -0.0105(3) 0.79995(13) 0.14685(13) 0.0395(7) Uani 1 1 d .
H12 H -0.0613 0.7973 0.1783 0.047 Uiso 1 1 calc R
C13 C 0.0641(3) 0.84940(12) 0.13631(11) 0.0293(6) Uani 1 1 d .
C14 C 0.1723(3) 1.08867(12) 0.24660(11) 0.0278(6) Uani 1 1 d .
C15 C 0.0752(3) 1.13241(13) 0.24730(13) 0.0373(7) Uani 1 1 d .
H15 H -0.0189 1.1236 0.2374 0.045 Uiso 1 1 calc R
C16 C 0.1146(3) 1.18814(14) 0.26224(15) 0.0457(8) Uani 1 1 d .
H16 H 0.0473 1.2176 0.2633 0.055 Uiso 1 1 calc R
C17 C 0.2493(3) 1.20181(15) 0.27561(15) 0.0478(8) Uani 1 1 d .
H17 H 0.2751 1.2406 0.2863 0.057 Uiso 1 1 calc R
C18 C 0.3474(3) 1.16017(15) 0.27374(15) 0.0456(8) Uani 1 1 d .
H18 H 0.4410 1.1706 0.2825 0.055 Uiso 1 1 calc R
C19 C 0.3132(3) 1.10275(13) 0.25918(12) 0.0327(7) Uani 1 1 d .
H19 H 0.3818 1.0739 0.2577 0.039 Uiso 1 1 calc R
C20 C 0.2975(3) 0.97617(13) 0.32133(12) 0.0358(7) Uani 1 1 d .
C21 C 0.4178(3) 0.94735(13) 0.30878(13) 0.0373(7) Uani 1 1 d .
C22 C 0.5314(4) 0.95017(15) 0.34949(15) 0.0523(9) Uani 1 1 d .
H22 H 0.6133 0.9308 0.3433 0.063 Uiso 1 1 calc R
C23 C 0.5257(5) 0.9811(2) 0.39894(19) 0.0761(13) Uani 1 1 d .
H23 H 0.6054 0.9832 0.4261 0.091 Uiso 1 1 calc R
C24 C 0.4132(5) 1.00806(19) 0.41029(17) 0.0705(12) Uani 1 1 d .
H24 H 0.4147 1.0295 0.4448 0.085 Uiso 1 1 calc R
C25 C 0.2908(4) 1.00528(15) 0.37169(14) 0.0495(9) Uani 1 1 d .
C26 C 0.1626(4) 1.03384(18) 0.38739(16) 0.0629(11) Uani 1 1 d .
H26 H 0.1007 1.0382 0.3506 0.075 Uiso 1 1 calc R
C27 C 0.0891(7) 0.9941(3) 0.4234(3) 0.140(3) Uani 1 1 d .
H27A H 0.0928 0.9540 0.4091 0.211 Uiso 1 1 calc R
H27B H -0.0065 1.0064 0.4216 0.211 Uiso 1 1 calc R
H27C H 0.1328 0.9957 0.4630 0.211 Uiso 1 1 calc R
C28 C 0.1886(7) 1.0969(2) 0.4104(2) 0.121(2) Uani 1 1 d .
H28A H 0.2395 1.0954 0.4489 0.181 Uiso 1 1 calc R
H28B H 0.1009 1.1166 0.4119 0.181 Uiso 1 1 calc R
H28C H 0.2419 1.1185 0.3851 0.181 Uiso 1 1 calc R
C29 C 0.4236(3) 0.91436(14) 0.25393(14) 0.0405(8) Uani 1 1 d .
H29 H 0.3307 0.9156 0.2313 0.049 Uiso 1 1 calc R
C30 C 0.5255(4) 0.94489(17) 0.21835(16) 0.0552(10) Uani 1 1 d .
H30A H 0.4857 0.9816 0.2027 0.083 Uiso 1 1 calc R
H30B H 0.5438 0.9193 0.1870 0.083 Uiso 1 1 calc R
H30C H 0.6112 0.9530 0.2429 0.083 Uiso 1 1 calc R
C31 C 0.4657(4) 0.84941(15) 0.26301(15) 0.0510(9) Uani 1 1 d .
H31A H 0.5557 0.8472 0.2859 0.076 Uiso 1 1 calc R
H31B H 0.4698 0.8309 0.2259 0.076 Uiso 1 1 calc R
H31C H 0.3982 0.8292 0.2829 0.076 Uiso 1 1 calc R
B1 B 0.3207(3) 0.84369(15) 0.87898(14) 0.0300(7) Uani 1 1 d .
C32 C 0.2586(3) 0.90325(13) 0.90253(12) 0.0316(7) Uani 1 1 d .
C33 C 0.3303(3) 0.95635(12) 0.90395(12) 0.0333(7) Uani 1 1 d .
H33 H 0.4194 0.9560 0.8928 0.040 Uiso 1 1 calc R
C34 C 0.2802(3) 1.00866(14) 0.92039(13) 0.0389(7) Uani 1 1 d .
H34 H 0.3346 1.0429 0.9205 0.047 Uiso 1 1 calc R
C35 C 0.1499(3) 1.01171(14) 0.93687(12) 0.0390(7) Uani 1 1 d .
H35 H 0.1139 1.0479 0.9476 0.047 Uiso 1 1 calc R
C36 C 0.0745(3) 0.96167(14) 0.93736(12) 0.0370(7) Uani 1 1 d .
H36 H -0.0138 0.9628 0.9494 0.044 Uiso 1 1 calc R
C37 C 0.1273(3) 0.90853(13) 0.92004(11) 0.0293(6) Uani 1 1 d .
H37 H 0.0722 0.8745 0.9201 0.035 Uiso 1 1 calc R
C38 C 0.4864(3) 0.84031(12) 0.90214(13) 0.0338(7) Uani 1 1 d .
C39 C 0.5858(3) 0.82242(13) 0.87006(14) 0.0385(7) Uani 1 1 d .
H39 H 0.5583 0.8132 0.8311 0.046 Uiso 1 1 calc R
C40 C 0.7228(3) 0.81687(16) 0.89060(18) 0.0544(10) Uani 1 1 d .
H40 H 0.7860 0.8051 0.8657 0.065 Uiso 1 1 calc R
C41 C 0.7678(3) 0.82826(15) 0.94690(19) 0.0569(10) Uani 1 1 d .
H41 H 0.8616 0.8242 0.9616 0.068 Uiso 1 1 calc R
C42 C 0.6694(4) 0.84644(16) 0.98304(17) 0.0562(10) Uani 1 1 d .
H42 H 0.6968 0.8546 1.0223 0.067 Uiso 1 1 calc R
C43 C 0.5355(3) 0.85177(15) 0.96012(15) 0.0496(9) Uani 1 1 d .
H43 H 0.4715 0.8639 0.9845 0.060 Uiso 1 1 calc R
C44 C 0.3015(3) 0.84411(13) 0.80784(13) 0.0333(7) Uani 1 1 d .
C45 C 0.2612(3) 0.79741(14) 0.77336(13) 0.0357(7) Uani 1 1 d .
H45 H 0.2451 0.7613 0.7912 0.043 Uiso 1 1 calc R
C46 C 0.2425(3) 0.79956(18) 0.71439(15) 0.0524(9) Uani 1 1 d .
H46 H 0.2125 0.7658 0.6930 0.063 Uiso 1 1 calc R
C47 C 0.2677(4) 0.85115(19) 0.68620(15) 0.0548(10) Uani 1 1 d .
H47 H 0.2546 0.8530 0.6457 0.066 Uiso 1 1 calc R
C48 C 0.3117(3) 0.89910(16) 0.71817(14) 0.0463(9) Uani 1 1 d .
H48 H 0.3310 0.9347 0.7001 0.056 Uiso 1 1 calc R
C49 C 0.3277(3) 0.89478(14) 0.77817(13) 0.0374(7) Uani 1 1 d .
H49 H 0.3582 0.9283 0.7998 0.045 Uiso 1 1 calc R
C50 C 0.2480(3) 0.78419(13) 0.90096(12) 0.0312(6) Uani 1 1 d .
C51 C 0.3161(3) 0.74311(14) 0.93637(13) 0.0398(7) Uani 1 1 d .
H51 H 0.4090 0.7499 0.9510 0.048 Uiso 1 1 calc R
C52 C 0.2535(4) 0.69156(15) 0.95173(15) 0.0507(9) Uani 1 1 d .
H52 H 0.3050 0.6635 0.9750 0.061 Uiso 1 1 calc R
C53 C 0.1175(4) 0.68152(15) 0.93321(16) 0.0509(9) Uani 1 1 d .
H53 H 0.0739 0.6472 0.9443 0.061 Uiso 1 1 calc R
C54 C 0.0457(3) 0.72199(15) 0.89842(15) 0.0460(9) Uani 1 1 d .
H54 H -0.0481 0.7155 0.8851 0.055 Uiso 1 1 calc R
C55 C 0.1081(3) 0.77149(14) 0.88280(13) 0.0384(7) Uani 1 1 d .
H55 H 0.0558 0.7987 0.8587 0.046 Uiso 1 1 calc R

loop_
_atom_site_aniso_label
_atom_site_aniso_U_11
_atom_site_aniso_U_22
_atom_site_aniso_U_33
_atom_site_aniso_U_23
_atom_site_aniso_U_13
_atom_site_aniso_U_12
P1 0.0220(3) 0.0268(4) 0.0316(4) -0.0007(3) 0.0035(3) 0.0021(3)
O1 0.0342(11) 0.0259(11) 0.0317(10) 0.0011(8) 0.0093(8) -0.0034(8)
N1 0.0291(13) 0.0375(15) 0.0324(13) 0.0037(11) 0.0066(10) 0.0030(11)
C1 0.0235(14) 0.0372(17) 0.0422(17) 0.0006(14) 0.0058(12) 0.0005(13)
C2 0.0222(13) 0.0250(15) 0.0300(14) 0.0007(12) 0.0010(11) 0.0054(11)
C3 0.0246(14) 0.0285(15) 0.0309(15) 0.0036(12) -0.0008(11) 0.0000(11)
C4 0.0210(13) 0.050(2) 0.0342(16) 0.0058(14) 0.0049(11) -0.0016(13)
C5 0.0253(14) 0.0383(17) 0.0293(15) 0.0023(13) 0.0039(11) 0.0016(12)
C6 0.0236(13) 0.0295(15) 0.0300(14) -0.0001(12) 0.0008(11) 0.0030(12)
C7 0.0212(13) 0.0343(16) 0.0266(14) 0.0069(12) 0.0015(11) -0.0003(11)
C8 0.0338(15) 0.0261(15) 0.0334(15) -0.0019(12) 0.0015(12) 0.0014(12)
C9 0.0492(19) 0.0385(19) 0.0347(17) -0.0068(14) 0.0056(14) 0.0075(15)
C10 0.068(2) 0.0334(19) 0.0455(19) -0.0136(16) 0.0043(17) -0.0027(17)
C11 0.065(2) 0.0307(18) 0.0415(18) -0.0026(15) 0.0029(16) -0.0116(16)
C12 0.0516(19) 0.0341(17) 0.0332(16) 0.0017(14) 0.0070(14) -0.0121(15)
C13 0.0313(15) 0.0284(15) 0.0267(14) -0.0029(12) -0.0020(11) -0.0002(12)
C14 0.0228(13) 0.0326(16) 0.0284(14) -0.0013(12) 0.0045(11) -0.0005(12)
C15 0.0366(16) 0.0256(16) 0.0499(19) -0.0076(14) 0.0060(14) -0.0035(13)
C16 0.0384(18) 0.0347(19) 0.063(2) -0.0070(16) 0.0046(16) 0.0064(15)
C17 0.0432(19) 0.0365(19) 0.065(2) -0.0138(17) 0.0103(16) -0.0134(16)
C18 0.0327(17) 0.047(2) 0.060(2) -0.0156(17) 0.0143(15) -0.0070(15)
C19 0.0261(14) 0.0317(17) 0.0393(17) -0.0060(13) 0.0005(12) 0.0020(12)
C20 0.0413(17) 0.0315(17) 0.0337(16) 0.0059(13) 0.0012(13) 0.0016(13)
C21 0.0383(17) 0.0320(17) 0.0406(17) 0.0036(14) 0.0016(13) 0.0050(14)
C22 0.045(2) 0.052(2) 0.056(2) 0.0061(18) -0.0100(16) 0.0203(17)
C23 0.074(3) 0.077(3) 0.067(3) -0.009(2) -0.031(2) 0.011(2)
C24 0.075(3) 0.081(3) 0.049(2) -0.020(2) -0.017(2) 0.016(2)
C25 0.070(2) 0.040(2) 0.0359(18) -0.0005(15) -0.0040(16) 0.0067(17)
C26 0.079(3) 0.070(3) 0.042(2) -0.0130(19) 0.0166(19) 0.017(2)
C27 0.147(6) 0.152(6) 0.144(6) 0.049(5) 0.104(5) 0.043(5)
C28 0.146(6) 0.103(4) 0.109(4) -0.053(4) 0.002(4) 0.043(4)
C29 0.0349(16) 0.0388(18) 0.0473(19) 0.0079(15) 0.0032(14) 0.0099(14)
C30 0.048(2) 0.058(2) 0.063(2) 0.0164(19) 0.0194(18) 0.0039(18)
C31 0.055(2) 0.041(2) 0.058(2) 0.0049(17) 0.0086(17) 0.0160(17)
B1 0.0166(14) 0.0374(19) 0.0367(18) -0.0019(15) 0.0063(13) 0.0014(13)
C32 0.0216(14) 0.0367(17) 0.0349(15) 0.0048(13) -0.0025(11) 0.0004(12)
C33 0.0229(14) 0.0316(17) 0.0451(17) -0.0018(14) 0.0034(12) 0.0015(12)
C34 0.0366(16) 0.0328(17) 0.0450(18) -0.0051(14) -0.0039(14) 0.0029(14)
C35 0.0491(19) 0.0312(17) 0.0350(16) -0.0017(14) -0.0014(14) 0.0131(15)
C36 0.0259(14) 0.054(2) 0.0296(15) -0.0012(14) -0.0010(12) 0.0117(14)
C37 0.0230(14) 0.0332(16) 0.0312(15) -0.0052(13) 0.0019(11) -0.0027(12)
C38 0.0230(14) 0.0272(16) 0.0512(18) 0.0016(14) 0.0046(13) 0.0000(12)
C39 0.0251(15) 0.0360(18) 0.054(2) 0.0137(15) 0.0041(13) 0.0017(13)
C40 0.0280(17) 0.055(2) 0.082(3) 0.014(2) 0.0141(17) 0.0084(16)
C41 0.0256(17) 0.040(2) 0.100(3) 0.013(2) -0.0086(19) 0.0037(15)
C42 0.047(2) 0.051(2) 0.065(2) -0.0035(19) -0.0151(18) 0.0035(17)
C43 0.0372(18) 0.050(2) 0.057(2) -0.0062(17) -0.0127(16) 0.0097(16)
C44 0.0197(13) 0.0392(18) 0.0420(17) -0.0014(14) 0.0075(12) 0.0040(12)
C45 0.0271(15) 0.0382(18) 0.0427(17) -0.0044(15) 0.0078(13) 0.0055(13)
C46 0.0364(18) 0.075(3) 0.047(2) -0.0076(19) 0.0083(15) 0.0069(18)
C47 0.047(2) 0.078(3) 0.0414(19) 0.002(2) 0.0138(16) 0.0167(19)
C48 0.0390(18) 0.056(2) 0.048(2) 0.0108(17) 0.0187(15) 0.0168(16)
C49 0.0290(15) 0.0431(19) 0.0423(18) 0.0040(15) 0.0130(13) 0.0052(14)
C50 0.0332(15) 0.0311(16) 0.0302(15) -0.0058(13) 0.0073(12) -0.0016(13)
C51 0.0347(17) 0.0408(19) 0.0455(18) -0.0028(15) 0.0106(14) 0.0063(14)
C52 0.065(2) 0.042(2) 0.049(2) 0.0150(16) 0.0197(18) 0.0091(18)
C53 0.064(2) 0.0332(19) 0.060(2) -0.0080(17) 0.0259(19) -0.0208(18)
C54 0.0393(18) 0.048(2) 0.055(2) -0.0195(17) 0.0209(16) -0.0174(16)
C55 0.0391(17) 0.0372(18) 0.0403(17) -0.0045(14) 0.0107(14) -0.0072(14)

loop_
_atom_type_symbol
_atom_type_description
_atom_type_scat_dispersion_real
_atom_type_scat_dispersion_imag
_atom_type_scat_source
C C 0.0033 0.0016 'International Tables Vol C Tables 4.2.6.8 and 6.1.1.4'
H H 0.0000 0.0000 'International Tables Vol C Tables 4.2.6.8 and 6.1.1.4'
B B 0.0013 0.0007 'International Tables Vol C Tables 4.2.6.8 and 6.1.1.4'
N N 0.0061 0.0033 'International Tables Vol C Tables 4.2.6.8 and 6.1.1.4'
O O 0.0106 0.0060 'International Tables Vol C Tables 4.2.6.8 and 6.1.1.4'
P P 0.1023 0.0942 'International Tables Vol C Tables 4.2.6.8 and 6.1.1.4'

loop_
_geom_angle_atom_site_label_1
_geom_angle_atom_site_label_2
_geom_angle_atom_site_label_3
_geom_angle
N1 P1 C14 110.29(13)
N1 P1 C1 105.71(14)
C14 P1 C1 110.71(14)
N1 P1 C2 111.72(12)
C14 P1 C2 110.42(13)
C1 P1 C2 107.87(13)
C7 O1 C13 104.9(2)
C20 N1 P1 127.3(2)
C20 N1 H1N 132(2)
P1 N1 H1N 100(2)
P1 C1 H1A 109.5
P1 C1 H1B 109.5
H1A C1 H1B 109.5
P1 C1 H1C 109.5
H1A C1 H1C 109.5
H1B C1 H1C 109.5
C3 C2 C7 116.0(2)
C3 C2 P1 125.7(2)
C7 C2 P1 118.3(2)
C2 C3 C4 120.3(3)
C2 C3 H3 119.9
C4 C3 H3 119.9
C5 C4 C3 121.3(3)
C5 C4 H4 119.4
C3 C4 H4 119.4
C4 C5 C6 119.1(3)
C4 C5 H5 120.4
C6 C5 H5 120.4
C7 C6 C5 118.2(3)
C7 C6 C8 105.7(2)
C5 C6 C8 136.1(3)
C6 C7 O1 112.0(2)
C6 C7 C2 125.1(3)
O1 C7 C2 122.9(2)
C13 C8 C9 119.5(3)
C13 C8 C6 105.9(2)
C9 C8 C6 134.6(3)
C10 C9 C8 116.4(3)
C10 C9 H9 121.8
C8 C9 H9 121.8
C11 C10 C9 122.4(3)
C11 C10 H10 118.8
C9 C10 H10 118.8
C10 C11 C12 121.9(3)
C10 C11 H11 119.0
C12 C11 H11 119.0
C11 C12 C13 115.2(3)
C11 C12 H12 122.4
C13 C12 H12 122.4
C8 C13 C12 124.6(3)
C8 C13 O1 111.5(2)
C12 C13 O1 124.0(2)
C15 C14 C19 119.4(3)
C15 C14 P1 120.1(2)
C19 C14 P1 120.5(2)
C16 C15 C14 120.3(3)
C16 C15 H15 119.9
C14 C15 H15 119.9
C17 C16 C15 120.7(3)
C17 C16 H16 119.7
C15 C16 H16 119.7
C16 C17 C18 120.5(3)
C16 C17 H17 119.8
C18 C17 H17 119.8
C17 C18 C19 121.3(3)
C17 C18 H18 119.4
C19 C18 H18 119.4
C18 C19 C14 117.8(3)
C18 C19 H19 121.1
C14 C19 H19 121.1
C25 C20 C21 122.7(3)
C25 C20 N1 117.5(3)
C21 C20 N1 119.7(3)
C22 C21 C20 117.2(3)
C22 C21 C29 120.3(3)
C20 C21 C29 122.5(3)
C23 C22 C21 119.9(3)
C23 C22 H22 120.0
C21 C22 H22 120.0
C24 C23 C22 122.6(4)
C24 C23 H23 118.7
C22 C23 H23 118.7
C23 C24 C25 120.9(4)
C23 C24 H24 119.5
C25 C24 H24 119.5
C20 C25 C24 116.6(3)
C20 C25 C26 123.9(3)
C24 C25 C26 119.5(3)
C27 C26 C25 110.9(4)
C27 C26 C28 116.0(4)
C25 C26 C28 112.5(4)
C27 C26 H26 105.5
C25 C26 H26 105.5
C28 C26 H26 105.5
C26 C27 H27A 109.5
C26 C27 H27B 109.5
H27A C27 H27B 109.5
C26 C27 H27C 109.5
H27A C27 H27C 109.5
H27B C27 H27C 109.5
C26 C28 H28A 109.5
C26 C28 H28B 109.5
H28A C28 H28B 109.5
C26 C28 H28C 109.5
H28A C28 H28C 109.5
H28B C28 H28C 109.5
C21 C29 C31 113.7(3)
C21 C29 C30 109.7(3)
C31 C29 C30 109.0(3)
C21 C29 H29 108.1
C31 C29 H29 108.1
C30 C29 H29 108.1
C29 C30 H30A 109.5
C29 C30 H30B 109.5
H30A C30 H30B 109.5
C29 C30 H30C 109.5
H30A C30 H30C 109.5
H30B C30 H30C 109.5
C29 C31 H31A 109.5
C29 C31 H31B 109.5
H31A C31 H31B 109.5
C29 C31 H31C 109.5
H31A C31 H31C 109.5
H31B C31 H31C 109.5
C32 B1 C50 112.8(2)
C32 B1 C38 109.0(2)
C50 B1 C38 107.9(2)
C32 B1 C44 110.0(2)
C50 B1 C44 108.9(2)
C38 B1 C44 108.2(2)
C33 C32 C37 113.3(3)
C33 C32 B1 121.7(2)
C37 C32 B1 124.9(3)
C34 C33 C32 124.4(3)
C34 C33 H33 117.8
C32 C33 H33 117.8
C33 C34 C35 120.1(3)
C33 C34 H34 119.9
C35 C34 H34 119.9
C36 C35 C34 118.9(3)
C36 C35 H35 120.6
C34 C35 H35 120.6
C35 C36 C37 120.1(3)
C35 C36 H36 120.0
C37 C36 H36 120.0
C36 C37 C32 123.2(3)
C36 C37 H37 118.4
C32 C37 H37 118.4
C39 C38 C43 114.1(3)
C39 C38 B1 125.1(3)
C43 C38 B1 120.7(3)
C38 C39 C40 124.6(3)
C38 C39 H39 117.7
C40 C39 H39 117.7
C41 C40 C39 120.2(3)
C41 C40 H40 119.9
C39 C40 H40 119.9
C40 C41 C42 118.2(3)
C40 C41 H41 120.9
C42 C41 H41 120.9
C43 C42 C41 118.9(3)
C43 C42 H42 120.5
C41 C42 H42 120.5
C42 C43 C38 124.0(3)
C42 C43 H43 118.0
C38 C43 H43 118.0
C45 C44 C49 114.1(3)
C45 C44 B1 125.5(3)
C49 C44 B1 120.4(3)
C44 C45 C46 124.1(3)
C44 C45 H45 117.9
C46 C45 H45 117.9
C45 C46 C47 120.2(4)
C45 C46 H46 119.9
C47 C46 H46 119.9
C48 C47 C46 118.6(3)
C48 C47 H47 120.7
C46 C47 H47 120.7
C47 C48 C49 119.0(3)
C47 C48 H48 120.5
C49 C48 H48 120.5
C44 C49 C48 124.0(3)
C44 C49 H49 118.0
C48 C49 H49 118.0
C51 C50 C55 115.0(3)
C51 C50 B1 123.9(3)
C55 C50 B1 121.1(3)
C50 C51 C52 122.5(3)
C50 C51 H51 118.8
C52 C51 H51 118.8
C53 C52 C51 120.2(3)
C53 C52 H52 119.9
C51 C52 H52 119.9
C54 C53 C52 118.9(3)
C54 C53 H53 120.5
C52 C53 H53 120.5
C55 C54 C53 120.5(3)
C55 C54 H54 119.8
C53 C54 H54 119.8
C54 C55 C50 122.9(3)
C54 C55 H55 118.6
C50 C55 H55 118.6

loop_
_geom_bond_atom_site_label_1
_geom_bond_atom_site_label_2
_geom_bond_distance
P1 N1 1.628(2)
P1 C14 1.778(3)
P1 C1 1.780(3)
P1 C2 1.784(3)
O1 C7 1.383(3)
O1 C13 1.395(3)
N1 C20 1.467(4)
N1 H1N 1.07(5)
C1 H1A 0.9800
C1 H1B 0.9800
C1 H1C 0.9800
C2 C3 1.391(4)
C2 C7 1.391(4)
C3 C4 1.414(4)
C3 H3 0.9500
C4 C5 1.383(4)
C4 H4 0.9500
C5 C6 1.389(4)
C5 H5 0.9500
C6 C7 1.375(4)
C6 C8 1.455(4)
C8 C13 1.376(4)
C8 C9 1.405(4)
C9 C10 1.398(5)
C9 H9 0.9500
C10 C11 1.377(5)
C10 H10 0.9500
C11 C12 1.382(4)
C11 H11 0.9500
C12 C13 1.391(4)
C12 H12 0.9500
C14 C15 1.388(4)
C14 C19 1.421(4)
C15 C16 1.368(4)
C15 H15 0.9500
C16 C17 1.362(4)
C16 H16 0.9500
C17 C18 1.364(5)
C17 H17 0.9500
C18 C19 1.391(4)
C18 H18 0.9500
C19 H19 0.9500
C20 C25 1.372(4)
C20 C21 1.423(4)
C21 C22 1.381(4)
C21 C29 1.507(4)
C22 C23 1.373(5)
C22 H22 0.9500
C23 C24 1.328(6)
C23 H23 0.9500
C24 C25 1.418(5)
C24 H24 0.9500
C25 C26 1.512(5)
C26 C27 1.496(7)
C26 C28 1.555(6)
C26 H26 1.0000
C27 H27A 0.9800
C27 H27B 0.9800
C27 H27C 0.9800
C28 H28A 0.9800
C28 H28B 0.9800
C28 H28C 0.9800
C29 C31 1.553(4)
C29 C30 1.556(4)
C29 H29 1.0000
C30 H30A 0.9800
C30 H30B 0.9800
C30 H30C 0.9800
C31 H31A 0.9800
C31 H31B 0.9800
C31 H31C 0.9800
B1 C32 1.623(4)
B1 C50 1.655(4)
B1 C38 1.658(4)
B1 C44 1.666(4)
C32 C33 1.406(4)
C32 C37 1.414(4)
C33 C34 1.372(4)
C33 H33 0.9500
C34 C35 1.392(4)
C34 H34 0.9500
C35 C36 1.368(4)
C35 H35 0.9500
C36 C37 1.406(4)
C36 H36 0.9500
C37 H37 0.9500
C38 C39 1.376(4)
C38 C43 1.417(4)
C39 C40 1.382(4)
C39 H39 0.9500
C40 C41 1.372(5)
C40 H40 0.9500
C41 C42 1.434(5)
C41 H41 0.9500
C42 C43 1.367(5)
C42 H42 0.9500
C43 H43 0.9500
C44 C45 1.372(4)
C44 C49 1.397(4)
C45 C46 1.382(4)
C45 H45 0.9500
C46 C47 1.395(5)
C46 H46 0.9500
C47 C48 1.372(5)
C47 H47 0.9500
C48 C49 1.409(4)
C48 H48 0.9500
C49 H49 0.9500
C50 C51 1.376(4)
C50 C55 1.422(4)
C51 C52 1.402(5)
C51 H51 0.9500
C52 C53 1.376(5)
C52 H52 0.9500
C53 C54 1.374(5)
C53 H53 0.9500
C54 C55 1.364(4)
C54 H54 0.9500
C55 H55 0.9500

loop_
_geom_torsion_atom_site_label_1
_geom_torsion_atom_site_label_2
_geom_torsion_atom_site_label_3
_geom_torsion_atom_site_label_4
_geom_torsion
C14 P1 N1 C20 -33.8(3)
C1 P1 N1 C20 -153.5(2)
C2 P1 N1 C20 89.4(3)
N1 P1 C2 C3 -122.4(2)
C14 P1 C2 C3 0.8(3)
C1 P1 C2 C3 121.9(2)
N1 P1 C2 C7 56.7(2)
C14 P1 C2 C7 179.8(2)
C1 P1 C2 C7 -59.1(2)
C7 C2 C3 C4 0.5(4)
P1 C2 C3 C4 179.6(2)
C2 C3 C4 C5 -1.5(4)
C3 C4 C5 C6 1.2(4)
C4 C5 C6 C7 0.0(4)
C4 C5 C6 C8 178.5(3)
C5 C6 C7 O1 179.1(2)
C8 C6 C7 O1 0.2(3)
C5 C6 C7 C2 -1.0(4)
C8 C6 C7 C2 -179.9(3)
C13 O1 C7 C6 -1.0(3)
C13 O1 C7 C2 179.1(2)
C3 C2 C7 C6 0.7(4)
P1 C2 C7 C6 -178.5(2)
C3 C2 C7 O1 -179.3(2)
P1 C2 C7 O1 1.5(3)
C7 C6 C8 C13 0.7(3)
C5 C6 C8 C13 -177.9(3)
C7 C6 C8 C9 179.2(3)
C5 C6 C8 C9 0.6(6)
C13 C8 C9 C10 0.5(4)
C6 C8 C9 C10 -177.9(3)
C8 C9 C10 C11 -0.3(5)
C9 C10 C11 C12 0.5(5)
C10 C11 C12 C13 -1.0(5)
C9 C8 C13 C12 -1.0(4)
C6 C8 C13 C12 177.8(3)
C9 C8 C13 O1 179.9(2)
C6 C8 C13 O1 -1.3(3)
C11 C12 C13 C8 1.2(5)
C11 C12 C13 O1 -179.8(3)
C7 O1 C13 C8 1.4(3)
C7 O1 C13 C12 -177.7(3)
N1 P1 C14 C15 -120.4(2)
C1 P1 C14 C15 -3.8(3)
C2 P1 C14 C15 115.6(2)
N1 P1 C14 C19 60.9(3)
C1 P1 C14 C19 177.5(2)
C2 P1 C14 C19 -63.1(3)
C19 C14 C15 C16 -2.6(4)
P1 C14 C15 C16 178.7(2)
C14 C15 C16 C17 1.2(5)
C15 C16 C17 C18 0.7(5)
C16 C17 C18 C19 -1.1(5)
C17 C18 C19 C14 -0.4(5)
C15 C14 C19 C18 2.2(4)
P1 C14 C19 C18 -179.1(2)
P1 N1 C20 C25 92.8(3)
P1 N1 C20 C21 -91.1(3)
C25 C20 C21 C22 -0.8(5)
N1 C20 C21 C22 -176.6(3)
C25 C20 C21 C29 178.7(3)
N1 C20 C21 C29 2.8(4)
C20 C21 C22 C23 -1.5(5)
C29 C21 C22 C23 179.0(3)
C21 C22 C23 C24 1.3(7)
C22 C23 C24 C25 1.2(7)
C21 C20 C25 C24 3.2(5)
N1 C20 C25 C24 179.1(3)
C21 C20 C25 C26 -177.0(3)
N1 C20 C25 C26 -1.1(5)
C23 C24 C25 C20 -3.4(6)
C23 C24 C25 C26 176.8(4)
C20 C25 C26 C27 95.7(5)
C24 C25 C26 C27 -84.4(5)
C20 C25 C26 C28 -132.5(4)
C24 C25 C26 C28 47.4(5)
C22 C21 C29 C31 56.9(4)
C20 C21 C29 C31 -122.6(3)
C22 C21 C29 C30 -65.5(4)
C20 C21 C29 C30 115.1(3)
C50 B1 C32 C33 160.4(3)
C38 B1 C32 C33 40.7(4)
C44 B1 C32 C33 -77.8(3)
C50 B1 C32 C37 -23.6(4)
C38 B1 C32 C37 -143.4(3)
C44 B1 C32 C37 98.2(3)
C37 C32 C33 C34 -0.1(4)
B1 C32 C33 C34 176.3(3)
C32 C33 C34 C35 -0.4(5)
C33 C34 C35 C36 1.2(4)
C34 C35 C36 C37 -1.6(4)
C35 C36 C37 C32 1.1(4)
C33 C32 C37 C36 -0.3(4)
B1 C32 C37 C36 -176.5(3)
C32 B1 C38 C39 -138.4(3)
C50 B1 C38 C39 98.8(3)
C44 B1 C38 C39 -18.8(4)
C32 B1 C38 C43 46.9(4)
C50 B1 C38 C43 -76.0(3)
C44 B1 C38 C43 166.4(3)
C43 C38 C39 C40 -1.4(5)
B1 C38 C39 C40 -176.5(3)
C38 C39 C40 C41 1.5(5)
C39 C40 C41 C42 -0.6(5)
C40 C41 C42 C43 -0.1(5)
C41 C42 C43 C38 0.1(6)
C39 C38 C43 C42 0.6(5)
B1 C38 C43 C42 175.9(3)
C32 B1 C44 C45 -137.9(3)
C50 B1 C44 C45 -13.8(4)
C38 B1 C44 C45 103.2(3)
C32 B1 C44 C49 42.5(3)
C50 B1 C44 C49 166.6(2)
C38 B1 C44 C49 -76.5(3)
C49 C44 C45 C46 -2.2(4)
B1 C44 C45 C46 178.1(3)
C44 C45 C46 C47 1.4(5)
C45 C46 C47 C48 0.3(5)
C46 C47 C48 C49 -1.0(5)
C45 C44 C49 C48 1.5(4)
B1 C44 C49 C48 -178.8(3)
C47 C48 C49 C44 0.0(5)
C32 B1 C50 C51 -115.3(3)
C38 B1 C50 C51 5.1(4)
C44 B1 C50 C51 122.3(3)
C32 B1 C50 C55 66.1(3)
C38 B1 C50 C55 -173.4(3)
C44 B1 C50 C55 -56.2(3)
C55 C50 C51 C52 2.2(4)
B1 C50 C51 C52 -176.4(3)
C50 C51 C52 C53 -2.7(5)
C51 C52 C53 C54 1.7(5)
C52 C53 C54 C55 -0.4(5)
C53 C54 C55 C50 0.0(5)
C51 C50 C55 C54 -0.9(4)
B1 C50 C55 C54 177.8(3)
